data_7033118
loop_
_publ_author_name
'Bagh, Bidraha'
'McKinty, Adam M.'
'Lough, Alan J.'
'Stephan, Douglas W.'

_publ_section_title
;
 1,2,3-Triazolylidene ruthenium(ii)-cyclometalated complexes and olefin
 selective hydrogenation catalysis.
;
_journal_issue 6
_journal_name_full 'Dalton transactions (Cambridge, England : 2003)'
_journal_page_first 2712
_journal_page_last 2723
_journal_paper_doi 10.1039/c4dt03156c
_journal_volume 44
_journal_year 2015
_chemical_formula_sum 'C52 H82 Cl N3 O0 P2 Ru'
_chemical_formula_weight 947.67
_chemical_name_systematic
; 
 ? 
;
_space_group_IT_number 14
_symmetry_cell_setting monoclinic
_symmetry_space_group_name_Hall '-P 2ybc'
_symmetry_space_group_name_H-M 'P 1 21/c 1'
_atom_sites_solution_hydrogens geom
_atom_sites_solution_primary direct
_atom_sites_solution_secondary difmap
_audit_creation_method SHELXL-97
_cell_angle_alpha 90.00
_cell_angle_beta 92.208(2)
_cell_angle_gamma 90.00
_cell_formula_units_Z 4
_cell_length_a 12.6848(5)
_cell_length_b 22.3649(9)
_cell_length_c 19.0808(6)
_cell_measurement_reflns_used 9774
_cell_measurement_temperature 150(2)
_cell_measurement_theta_max 27.41
_cell_measurement_theta_min 2.43
_cell_volume 5409.1(3)
_computing_cell_refinement 'Bruker SAINT'
_computing_data_collection 'Bruker APEX2'
_computing_data_reduction 'Bruker SAINT'
_computing_molecular_graphics 'Bruker SHELXTL'
_computing_publication_material 'Bruker SHELXTL'
_computing_structure_refinement 'SHELXL-97 (Sheldrick, 2008)'
_computing_structure_solution 'SHELXS-97 (Sheldrick, 2008)'
_diffrn_ambient_temperature 150(2)
_diffrn_measured_fraction_theta_full 1.000
_diffrn_measured_fraction_theta_max 1.000
_diffrn_measurement_device_type 'Bruker APEX-II CCD'
_diffrn_measurement_method '\f and \w scans'
_diffrn_radiation_monochromator graphite
_diffrn_radiation_source 'fine-focus sealed tube'
_diffrn_radiation_type MoK\a
_diffrn_radiation_wavelength 0.71073
_diffrn_reflns_av_R_equivalents 0.0644
_diffrn_reflns_av_sigmaI/netI 0.0499
_diffrn_reflns_limit_h_max 16
_diffrn_reflns_limit_h_min -16
_diffrn_reflns_limit_k_max 28
_diffrn_reflns_limit_k_min -28
_diffrn_reflns_limit_l_max 24
_diffrn_reflns_limit_l_min -24
_diffrn_reflns_number 90388
_diffrn_reflns_theta_full 27.45
_diffrn_reflns_theta_max 27.45
_diffrn_reflns_theta_min 1.40
_exptl_absorpt_coefficient_mu 0.432
_exptl_absorpt_correction_T_max 0.9580
_exptl_absorpt_correction_T_min 0.8813
_exptl_absorpt_correction_type multi-scan
_exptl_absorpt_process_details SADABS
_exptl_crystal_colour red
_exptl_crystal_density_diffrn 1.164
_exptl_crystal_density_method 'not measured'
_exptl_crystal_description block
_exptl_crystal_F_000 2024
_exptl_crystal_size_max 0.30
_exptl_crystal_size_mid 0.10
_exptl_crystal_size_min 0.10
_platon_squeeze_details
;PROBLEM: VERY LARGE Solvent Accessible VOID(S) in Structure   ! 
RESPONSE: During the 
refinement of the structure, electron density peaks were located 
that were believed to be highly disordered 
solvent molecules (possibly pentane and hexane). Attempts 
made to model the solvent molecule were not successful. 
The SQUEEZE option in PLATON (Spek, 2009) indicated there was a 
large solvent cavity 724.4 Ang^3. In the final cycles of refinement, 
this contribution (189) to the 
electron density was removed from the observed data. The 
density, the F(000) value, the molecular weight and the formula are 
given without taking into account the results obtained with the 
SQUEEZE option PLATON (Spek, 2009). Similar treatments of disordered 
solvent molecules were carried out by St\"ahler et al. (2001), 
Cox et al. (2003), Mohamed et al. (2003) and Athimoolam et al. (2005). 
References: 
  
Spek, A. L. (2009). Acta Cryst. D65, 148--155. 
  
Athimoolam, S., Kumar, J., Ramakrishnan, V. & Rajaram, R.K. (2005). 
Acta Cryst. E61, m2014-m2017. 
  
Cox, J.P., Kumarasammy, Y., Nahar, L., Sarkar D.S. & Shoeb, M. 
(2003). Acta Cryst. E59, o975-o977. 
  
Mohamed, A.A., Krause Bauer, A.J., Bruce, E.A. & Bruce M.R.M. 
(2003). Acta Cryst. C59, m84-m86. 
  
Stahler, R., Nather, C. & Bensch, W. (2001). Acta Cryst. 
C57, 26-27. 
;
_refine_diff_density_max 1.967
_refine_diff_density_min -0.636
_refine_diff_density_rms 0.072
_refine_ls_extinction_method none
_refine_ls_goodness_of_fit_ref 1.054
_refine_ls_hydrogen_treatment mixed
_refine_ls_matrix_type full
_refine_ls_number_parameters 537
_refine_ls_number_reflns 12364
_refine_ls_number_restraints 0
_refine_ls_restrained_S_all 1.054
_refine_ls_R_factor_all 0.0577
_refine_ls_R_factor_gt 0.0395
_refine_ls_shift/su_max 0.001
_refine_ls_shift/su_mean 0.000
_refine_ls_structure_factor_coef Fsqd
_refine_ls_weighting_details 'calc w=1/[\s^2^(Fo^2^)+(0.0433P)^2^+1.8491P] where P=(Fo^2^+2Fc^2^)/3'
_refine_ls_weighting_scheme calc
_refine_ls_wR_factor_gt 0.0892
_refine_ls_wR_factor_ref 0.0946
_reflns_number_gt 9610
_reflns_number_total 12364
_reflns_threshold_expression >2sigma(I)
_cod_data_source_file c4dt03156c1.cif
_cod_data_source_block bid018_0ma
_cod_depositor_comments
;
The following automatic conversions were performed:

'_symmetry_cell_setting' value 'Monoclinic' changed to 'monoclinic'
according to
/usr/data/users/saulius/crontab/automatic-downloads/rss-feeds/RSC/lib/dictionaries/cif_core.dic
dictionary named 'cif_core.dic' version 2.4.2 from 2011-04-26.

Automatic conversion script
Id: cif_fix_values 2827 2014-09-09 07:05:25Z andrius 

 Adding full bibliography for 7033114--7033118.cif.
;
_cod_original_sg_symbol_H-M P2(1)/c
_cod_database_code 7033118

loop_
_symmetry_equiv_pos_as_xyz
'x, y, z'
'-x, y+1/2, -z+1/2'
'-x, -y, -z'
'x, -y-1/2, z-1/2'

loop_
_atom_site_label
_atom_site_type_symbol
_atom_site_fract_x
_atom_site_fract_y
_atom_site_fract_z
_atom_site_U_iso_or_equiv
_atom_site_adp_type
_atom_site_occupancy
_atom_site_symmetry_multiplicity
_atom_site_calc_flag
_atom_site_refinement_flags
Ru1 Ru 0.039499(14) 0.336348(8) 0.261738(9) 0.01538(6) Uani 1 1 d .
Cl1 Cl 0.04361(5) 0.29994(3) 0.38511(3) 0.02717(14) Uani 1 1 d .
P1 P 0.20268(5) 0.38344(3) 0.29103(3) 0.01892(13) Uani 1 1 d .
P2 P -0.13950(5) 0.30517(3) 0.25402(3) 0.01779(13) Uani 1 1 d .
N1 N 0.03118(15) 0.40486(8) 0.11881(9) 0.0209(4) Uani 1 1 d .
N2 N 0.05797(17) 0.39940(9) 0.05128(10) 0.0269(5) Uani 1 1 d .
N3 N 0.08821(16) 0.34305(9) 0.04741(9) 0.0237(4) Uani 1 1 d .
C1 C 0.19056(19) 0.45271(10) 0.34463(12) 0.0235(5) Uani 1 1 d .
H1 H 0.2638 0.4679 0.3544 0.028 Uiso 1 1 calc R
C2 C 0.1424(2) 0.44193(11) 0.41577(12) 0.0304(6) Uani 1 1 d .
H11 H 0.1814 0.4096 0.4409 0.036 Uiso 1 1 calc R
H10 H 0.0680 0.4292 0.4087 0.036 Uiso 1 1 calc R
C3 C 0.1474(2) 0.49917(12) 0.45980(13) 0.0369(7) Uani 1 1 d .
H9 H 0.1152 0.4916 0.5054 0.044 Uiso 1 1 calc R
H8 H 0.2222 0.5103 0.4693 0.044 Uiso 1 1 calc R
C4 C 0.0906(3) 0.55046(12) 0.42317(15) 0.0417(7) Uani 1 1 d .
H7 H 0.1001 0.5873 0.4515 0.050 Uiso 1 1 calc R
H6 H 0.0141 0.5416 0.4191 0.050 Uiso 1 1 calc R
C5 C 0.1322(3) 0.56098(12) 0.35009(14) 0.0396(7) Uani 1 1 d .
H4 H 0.2057 0.5759 0.3545 0.048 Uiso 1 1 calc R
H5 H 0.0888 0.5919 0.3256 0.048 Uiso 1 1 calc R
C6 C 0.1292(2) 0.50317(10) 0.30676(13) 0.0291(6) Uani 1 1 d .
H2 H 0.1602 0.5107 0.2607 0.035 Uiso 1 1 calc R
H3 H 0.0550 0.4906 0.2982 0.035 Uiso 1 1 calc R
C7 C 0.28015(18) 0.41118(11) 0.21576(12) 0.0228(5) Uani 1 1 d .
H12 H 0.2270 0.4305 0.1829 0.027 Uiso 1 1 calc R
C8 C 0.3662(2) 0.45904(11) 0.22950(13) 0.0283(6) Uani 1 1 d .
H22 H 0.3356 0.4935 0.2542 0.034 Uiso 1 1 calc R
H21 H 0.4235 0.4421 0.2601 0.034 Uiso 1 1 calc R
C9 C 0.4117(2) 0.48040(12) 0.16075(14) 0.0343(6) Uani 1 1 d .
H19 H 0.3564 0.5023 0.1333 0.041 Uiso 1 1 calc R
H20 H 0.4703 0.5086 0.1716 0.041 Uiso 1 1 calc R
C10 C 0.4524(2) 0.42943(13) 0.11633(15) 0.0380(7) Uani 1 1 d .
H18 H 0.5151 0.4112 0.1404 0.046 Uiso 1 1 calc R
H17 H 0.4742 0.4453 0.0707 0.046 Uiso 1 1 calc R
C11 C 0.3679(2) 0.38178(14) 0.10385(15) 0.0414(7) Uani 1 1 d .
H15 H 0.3978 0.3477 0.0781 0.050 Uiso 1 1 calc R
H16 H 0.3087 0.3986 0.0748 0.050 Uiso 1 1 calc R
C12 C 0.3270(2) 0.35976(12) 0.17377(14) 0.0315(6) Uani 1 1 d .
H14 H 0.3857 0.3412 0.2017 0.038 Uiso 1 1 calc R
H13 H 0.2723 0.3289 0.1647 0.038 Uiso 1 1 calc R
C13 C 0.2973(2) 0.33911(11) 0.34853(14) 0.0348(6) Uani 1 1 d .
H28 H 0.2544 0.3325 0.3907 0.042 Uiso 1 1 calc R
C14 C 0.3925(3) 0.36780(17) 0.3805(2) 0.0681(11) Uani 1 1 d .
H30 H 0.3741 0.4073 0.4000 0.082 Uiso 1 1 calc R
H31 H 0.4458 0.3738 0.3446 0.082 Uiso 1 1 calc R
C15 C 0.4388(3) 0.32576(19) 0.44121(18) 0.0684(11) Uani 1 1 d .
H29 H 0.5048 0.3435 0.4611 0.082 Uiso 1 1 calc R
H27 H 0.3877 0.3237 0.4791 0.082 Uiso 1 1 calc R
C16 C 0.4609(3) 0.2642(2) 0.41634(19) 0.0743(13) Uani 1 1 d .
H16A H 0.5222 0.2653 0.3858 0.089 Uiso 1 1 calc R
H16B H 0.4799 0.2386 0.4573 0.089 Uiso 1 1 calc R
C17 C 0.3738(4) 0.23836(17) 0.3787(3) 0.122(2) Uani 1 1 d .
H17A H 0.3227 0.2251 0.4134 0.146 Uiso 1 1 calc R
H17B H 0.3995 0.2020 0.3551 0.146 Uiso 1 1 calc R
C18 C 0.3144(3) 0.27513(13) 0.32437(18) 0.0563(10) Uani 1 1 d .
H23 H 0.2450 0.2563 0.3136 0.068 Uiso 1 1 calc R
H24 H 0.3541 0.2756 0.2807 0.068 Uiso 1 1 calc R
C19 C 0.04666(17) 0.35425(10) 0.16003(11) 0.0173(5) Uani 1 1 d .
C20 C 0.1305(3) 0.32359(12) -0.01947(13) 0.0377(7) Uani 1 1 d .
H33 H 0.1398 0.3584 -0.0498 0.057 Uiso 1 1 calc R
H34 H 0.0812 0.2955 -0.0426 0.057 Uiso 1 1 calc R
H32 H 0.1988 0.3039 -0.0106 0.057 Uiso 1 1 calc R
C21 C 0.08241(18) 0.31341(11) 0.10940(11) 0.0199(5) Uani 1 1 d .
C22 C 0.11108(17) 0.25091(10) 0.12367(11) 0.0200(5) Uani 1 1 d .
C23 C 0.12788(19) 0.23422(11) 0.19408(12) 0.0241(5) Uani 1 1 d .
H39 H 0.1252 0.2639 0.2296 0.029 Uiso 1 1 calc R
C24 C 0.1484(2) 0.17493(11) 0.21298(13) 0.0295(6) Uani 1 1 d .
H35 H 0.1589 0.1646 0.2610 0.035 Uiso 1 1 calc R
C25 C 0.1536(2) 0.13151(12) 0.16222(15) 0.0363(6) Uani 1 1 d .
H36 H 0.1675 0.0911 0.1749 0.044 Uiso 1 1 calc R
C26 C 0.1384(2) 0.14716(12) 0.09277(15) 0.0360(6) Uani 1 1 d .
H37 H 0.1426 0.1172 0.0577 0.043 Uiso 1 1 calc R
C27 C 0.1171(2) 0.20553(11) 0.07287(13) 0.0284(6) Uani 1 1 d .
H38 H 0.1065 0.2150 0.0246 0.034 Uiso 1 1 calc R
C28 C -0.0007(2) 0.46452(10) 0.14008(12) 0.0251(5) Uani 1 1 d .
H45 H 0.0516 0.4935 0.1233 0.030 Uiso 1 1 calc R
H46 H 0.0023 0.4662 0.1920 0.030 Uiso 1 1 calc R
C29 C -0.1098(2) 0.48465(11) 0.11417(12) 0.0258(5) Uani 1 1 d .
C30 C -0.1673(2) 0.45673(13) 0.06046(13) 0.0358(6) Uani 1 1 d .
H44 H -0.1386 0.4232 0.0373 0.043 Uiso 1 1 calc R
C31 C -0.2676(2) 0.47794(15) 0.04030(16) 0.0485(8) Uani 1 1 d .
H43 H -0.3076 0.4581 0.0042 0.058 Uiso 1 1 calc R
C32 C -0.3090(2) 0.52763(15) 0.07262(17) 0.0481(8) Uani 1 1 d .
H42 H -0.3764 0.5426 0.0580 0.058 Uiso 1 1 calc R
C33 C -0.2513(2) 0.55542(13) 0.12651(17) 0.0432(7) Uani 1 1 d .
H41 H -0.2796 0.5891 0.1495 0.052 Uiso 1 1 calc R
C34 C -0.1527(2) 0.53405(11) 0.14670(14) 0.0325(6) Uani 1 1 d .
H40 H -0.1135 0.5535 0.1835 0.039 Uiso 1 1 calc R
C35 C -0.23281(19) 0.36022(11) 0.29207(12) 0.0244(5) Uani 1 1 d .
H47 H -0.3055 0.3434 0.2851 0.029 Uiso 1 1 calc R
C36 C -0.2316(2) 0.42058(11) 0.25446(13) 0.0278(5) Uani 1 1 d .
H57 H -0.2496 0.4145 0.2040 0.033 Uiso 1 1 calc R
H56 H -0.1596 0.4377 0.2586 0.033 Uiso 1 1 calc R
C37 C -0.3100(2) 0.46481(12) 0.28507(14) 0.0357(6) Uani 1 1 d .
H54 H -0.3048 0.5038 0.2609 0.043 Uiso 1 1 calc R
H55 H -0.3828 0.4496 0.2772 0.043 Uiso 1 1 calc R
C38 C -0.2864(3) 0.47308(12) 0.36370(14) 0.0393(7) Uani 1 1 d .
H53 H -0.2152 0.4905 0.3714 0.047 Uiso 1 1 calc R
H52 H -0.3383 0.5010 0.3832 0.047 Uiso 1 1 calc R
C39 C -0.2920(2) 0.41334(12) 0.40087(14) 0.0358(6) Uani 1 1 d .
H50 H -0.3642 0.3968 0.3948 0.043 Uiso 1 1 calc R
H51 H -0.2765 0.4191 0.4517 0.043 Uiso 1 1 calc R
C40 C -0.2130(2) 0.36921(11) 0.37160(12) 0.0281(6) Uani 1 1 d .
H48 H -0.2192 0.3303 0.3958 0.034 Uiso 1 1 calc R
H49 H -0.1404 0.3844 0.3807 0.034 Uiso 1 1 calc R
C41 C -0.19657(18) 0.29392(10) 0.16304(12) 0.0211(5) Uani 1 1 d .
H68 H -0.1650 0.3262 0.1344 0.025 Uiso 1 1 calc R
C42 C -0.15772(19) 0.23502(11) 0.13122(11) 0.0232(5) Uani 1 1 d .
H66 H -0.0807 0.2312 0.1406 0.028 Uiso 1 1 calc R
H67 H -0.1927 0.2009 0.1538 0.028 Uiso 1 1 calc R
C43 C -0.1816(2) 0.23297(12) 0.05208(12) 0.0306(6) Uani 1 1 d .
H65 H -0.1437 0.2658 0.0290 0.037 Uiso 1 1 calc R
H64 H -0.1565 0.1946 0.0330 0.037 Uiso 1 1 calc R
C44 C -0.2993(2) 0.23920(12) 0.03637(13) 0.0311(6) Uani 1 1 d .
H63 H -0.3363 0.2038 0.0546 0.037 Uiso 1 1 calc R
H62 H -0.3130 0.2408 -0.0150 0.037 Uiso 1 1 calc R
C45 C -0.3428(2) 0.29586(12) 0.06987(13) 0.0334(6) Uani 1 1 d .
H60 H -0.3131 0.3314 0.0467 0.040 Uiso 1 1 calc R
H61 H -0.4204 0.2969 0.0620 0.040 Uiso 1 1 calc R
C46 C -0.31626(19) 0.29906(12) 0.14859(13) 0.0297(6) Uani 1 1 d .
H59 H -0.3525 0.2662 0.1727 0.036 Uiso 1 1 calc R
H58 H -0.3418 0.3375 0.1674 0.036 Uiso 1 1 calc R
C47 C -0.17094(19) 0.23725(10) 0.30668(12) 0.0218(5) Uani 1 1 d .
H79 H -0.1618 0.2505 0.3566 0.026 Uiso 1 1 calc R
C48 C -0.2844(2) 0.21291(11) 0.30059(14) 0.0299(6) Uani 1 1 d .
H78 H -0.3348 0.2460 0.3076 0.036 Uiso 1 1 calc R
H77 H -0.2982 0.1964 0.2530 0.036 Uiso 1 1 calc R
C49 C -0.3014(2) 0.16391(12) 0.35537(15) 0.0382(7) Uani 1 1 d .
H70 H -0.2950 0.1815 0.4029 0.046 Uiso 1 1 calc R
H69 H -0.3735 0.1474 0.3487 0.046 Uiso 1 1 calc R
C50 C -0.2214(2) 0.11378(12) 0.34942(16) 0.0399(7) Uani 1 1 d .
H71 H -0.2332 0.0931 0.3039 0.048 Uiso 1 1 calc R
H72 H -0.2315 0.0843 0.3873 0.048 Uiso 1 1 calc R
C51 C -0.1090(2) 0.13785(12) 0.35477(15) 0.0368(6) Uani 1 1 d .
H74 H -0.0588 0.1047 0.3480 0.044 Uiso 1 1 calc R
H73 H -0.0948 0.1547 0.4022 0.044 Uiso 1 1 calc R
C52 C -0.09169(19) 0.18639(10) 0.29970(12) 0.0243(5) Uani 1 1 d .
H76 H -0.0191 0.2024 0.3057 0.029 Uiso 1 1 calc R
H75 H -0.0995 0.1687 0.2522 0.029 Uiso 1 1 calc R
H100 H -0.0072(19) 0.3980(11) 0.2800(13) 0.027(7) Uiso 1 1 d .

loop_
_atom_site_aniso_label
_atom_site_aniso_U_11
_atom_site_aniso_U_22
_atom_site_aniso_U_33
_atom_site_aniso_U_23
_atom_site_aniso_U_13
_atom_site_aniso_U_12
Ru1 0.01561(10) 0.01454(9) 0.01569(8) 0.00168(7) -0.00318(6) -0.00156(7)
Cl1 0.0293(3) 0.0307(3) 0.0209(3) 0.0092(2) -0.0069(2) -0.0091(3)
P1 0.0172(3) 0.0198(3) 0.0194(3) 0.0018(2) -0.0041(2) -0.0030(2)
P2 0.0168(3) 0.0158(3) 0.0206(3) 0.0003(2) -0.0016(2) -0.0015(2)
N1 0.0251(11) 0.0210(10) 0.0163(8) 0.0014(8) -0.0024(8) -0.0024(8)
N2 0.0361(13) 0.0242(11) 0.0204(9) 0.0022(9) 0.0002(9) -0.0051(9)
N3 0.0285(11) 0.0245(11) 0.0180(9) 0.0004(8) 0.0009(8) -0.0055(9)
C1 0.0249(13) 0.0223(12) 0.0230(11) -0.0016(10) -0.0023(10) -0.0090(10)
C2 0.0402(16) 0.0281(14) 0.0229(11) 0.0015(11) 0.0018(11) -0.0027(12)
C3 0.0484(18) 0.0375(16) 0.0251(12) -0.0060(12) 0.0034(12) -0.0033(13)
C4 0.058(2) 0.0280(15) 0.0396(15) -0.0080(13) 0.0081(14) -0.0024(14)
C5 0.059(2) 0.0220(14) 0.0376(14) -0.0002(12) 0.0042(14) -0.0052(13)
C6 0.0404(16) 0.0199(12) 0.0268(12) 0.0024(10) 0.0001(11) -0.0034(11)
C7 0.0174(12) 0.0262(13) 0.0245(11) 0.0030(10) -0.0023(10) -0.0030(10)
C8 0.0247(13) 0.0280(13) 0.0321(12) 0.0030(11) 0.0015(11) -0.0083(11)
C9 0.0280(15) 0.0365(15) 0.0387(14) 0.0116(12) 0.0064(12) -0.0052(12)
C10 0.0281(15) 0.0464(17) 0.0402(15) 0.0067(14) 0.0086(12) -0.0011(13)
C11 0.0305(16) 0.0547(19) 0.0397(15) -0.0117(14) 0.0118(13) -0.0053(14)
C12 0.0214(13) 0.0333(14) 0.0401(14) -0.0061(12) 0.0053(11) -0.0032(11)
C13 0.0364(15) 0.0277(14) 0.0384(14) 0.0086(12) -0.0218(12) -0.0037(12)
C14 0.056(2) 0.066(2) 0.079(3) 0.002(2) -0.034(2) -0.0004(19)
C15 0.046(2) 0.109(3) 0.0475(19) 0.002(2) -0.0293(17) 0.013(2)
C16 0.059(2) 0.110(4) 0.052(2) 0.017(2) -0.0180(19) 0.041(2)
C17 0.109(4) 0.041(2) 0.205(6) 0.019(3) -0.118(4) 0.004(2)
C18 0.065(2) 0.0337(16) 0.067(2) 0.0003(16) -0.0380(19) 0.0203(15)
C19 0.0130(11) 0.0186(11) 0.0200(10) 0.0010(9) -0.0025(9) -0.0022(9)
C20 0.060(2) 0.0337(15) 0.0207(11) -0.0027(11) 0.0131(12) -0.0074(14)
C21 0.0202(12) 0.0232(12) 0.0163(10) -0.0011(9) -0.0015(9) -0.0053(10)
C22 0.0138(11) 0.0237(12) 0.0226(10) -0.0008(10) 0.0011(9) -0.0033(9)
C23 0.0221(12) 0.0261(13) 0.0241(11) -0.0044(10) 0.0012(10) -0.0037(10)
C24 0.0277(14) 0.0289(14) 0.0317(12) 0.0081(11) -0.0002(11) -0.0027(11)
C25 0.0420(17) 0.0197(13) 0.0475(16) 0.0026(12) 0.0056(14) 0.0014(12)
C26 0.0429(17) 0.0255(14) 0.0401(15) -0.0070(12) 0.0097(13) -0.0012(12)
C27 0.0311(14) 0.0273(13) 0.0270(12) -0.0018(11) 0.0052(11) -0.0033(11)
C28 0.0326(14) 0.0168(11) 0.0255(11) 0.0018(10) -0.0040(11) -0.0014(10)
C29 0.0319(14) 0.0213(12) 0.0245(11) 0.0107(10) 0.0020(10) -0.0028(11)
C30 0.0365(16) 0.0400(16) 0.0302(13) 0.0037(12) -0.0071(12) 0.0044(13)
C31 0.0401(18) 0.065(2) 0.0398(16) 0.0059(16) -0.0082(14) 0.0011(16)
C32 0.0339(17) 0.0526(19) 0.0576(19) 0.0229(17) -0.0014(15) 0.0073(15)
C33 0.0403(17) 0.0327(16) 0.0573(18) 0.0104(14) 0.0113(15) 0.0073(13)
C34 0.0365(16) 0.0227(13) 0.0385(14) 0.0060(12) 0.0033(12) -0.0028(11)
C35 0.0262(13) 0.0193(12) 0.0274(12) -0.0047(10) -0.0023(10) -0.0009(10)
C36 0.0276(14) 0.0260(13) 0.0296(12) 0.0011(11) 0.0006(11) 0.0028(11)
C37 0.0376(16) 0.0304(14) 0.0393(14) -0.0043(12) 0.0025(13) 0.0100(12)
C38 0.0536(19) 0.0250(14) 0.0395(15) -0.0064(12) 0.0059(14) 0.0084(13)
C39 0.0461(17) 0.0320(15) 0.0298(13) -0.0059(12) 0.0079(12) 0.0005(13)
C40 0.0360(15) 0.0245(13) 0.0238(11) -0.0016(10) 0.0022(11) -0.0002(11)
C41 0.0182(12) 0.0219(12) 0.0228(10) -0.0004(10) -0.0039(10) -0.0011(9)
C42 0.0201(12) 0.0268(13) 0.0227(11) -0.0008(10) -0.0007(10) 0.0011(10)
C43 0.0313(14) 0.0370(15) 0.0231(11) -0.0044(11) -0.0021(11) 0.0020(12)
C44 0.0337(15) 0.0323(14) 0.0265(12) -0.0039(11) -0.0089(11) -0.0007(12)
C45 0.0284(14) 0.0368(15) 0.0338(13) -0.0029(12) -0.0149(12) 0.0023(12)
C46 0.0195(13) 0.0349(15) 0.0340(13) -0.0078(12) -0.0080(11) 0.0034(11)
C47 0.0257(13) 0.0183(11) 0.0213(10) -0.0024(9) 0.0017(10) -0.0049(10)
C48 0.0265(14) 0.0248(13) 0.0389(14) -0.0032(11) 0.0079(12) -0.0061(11)
C49 0.0414(17) 0.0318(15) 0.0426(15) -0.0028(13) 0.0160(13) -0.0161(13)
C50 0.0541(19) 0.0223(14) 0.0442(15) 0.0020(12) 0.0130(14) -0.0130(13)
C51 0.0455(17) 0.0225(13) 0.0424(15) 0.0084(12) 0.0021(13) -0.0022(12)
C52 0.0266(13) 0.0176(11) 0.0287(12) 0.0015(10) 0.0014(10) -0.0028(10)

loop_
_atom_type_symbol
_atom_type_description
_atom_type_scat_dispersion_real
_atom_type_scat_dispersion_imag
_atom_type_scat_source
C C 0.0033 0.0016 'International Tables Vol C Tables 4.2.6.8 and 6.1.1.4'
H H 0.0000 0.0000 'International Tables Vol C Tables 4.2.6.8 and 6.1.1.4'
N N 0.0061 0.0033 'International Tables Vol C Tables 4.2.6.8 and 6.1.1.4'
O O 0.0106 0.0060 'International Tables Vol C Tables 4.2.6.8 and 6.1.1.4'
P P 0.1023 0.0942 'International Tables Vol C Tables 4.2.6.8 and 6.1.1.4'
Cl Cl 0.1484 0.1585 'International Tables Vol C Tables 4.2.6.8 and 6.1.1.4'
Ru Ru -1.2594 0.8363 'International Tables Vol C Tables 4.2.6.8 and 6.1.1.4'

loop_
_geom_angle_atom_site_label_1
_geom_angle_atom_site_label_2
_geom_angle_atom_site_label_3
_geom_angle
C19 Ru1 P1 93.92(6)
C19 Ru1 P2 94.48(6)
P1 Ru1 P2 165.83(2)
C19 Ru1 Cl1 171.62(7)
P1 Ru1 Cl1 86.34(2)
P2 Ru1 Cl1 87.00(2)
C19 Ru1 H100 94.2(9)
P1 Ru1 H100 83.6(9)
P2 Ru1 H100 84.4(9)
Cl1 Ru1 H100 94.1(9)
C1 P1 C7 101.63(11)
C1 P1 C13 100.51(11)
C7 P1 C13 106.27(12)
C1 P1 Ru1 114.11(8)
C7 P1 Ru1 116.41(7)
C13 P1 Ru1 115.84(8)
C41 P2 C47 107.80(10)
C41 P2 C35 102.72(10)
C47 P2 C35 100.04(11)
C41 P2 Ru1 115.58(8)
C47 P2 Ru1 115.33(8)
C35 P2 Ru1 113.57(8)
N2 N1 C19 115.57(19)
N2 N1 C28 115.55(18)
C19 N1 C28 128.61(18)
N3 N2 N1 102.94(18)
N2 N3 C21 113.01(19)
N2 N3 C20 116.61(19)
C21 N3 C20 130.1(2)
C2 C1 C6 108.7(2)
C2 C1 P1 113.57(16)
C6 C1 P1 113.78(16)
C2 C1 H1 106.8
C6 C1 H1 106.8
P1 C1 H1 106.8
C1 C2 C3 110.2(2)
C1 C2 H11 109.6
C3 C2 H11 109.6
C1 C2 H10 109.6
C3 C2 H10 109.6
H11 C2 H10 108.1
C4 C3 C2 111.8(2)
C4 C3 H9 109.3
C2 C3 H9 109.3
C4 C3 H8 109.3
C2 C3 H8 109.3
H9 C3 H8 107.9
C3 C4 C5 111.3(2)
C3 C4 H7 109.4
C5 C4 H7 109.4
C3 C4 H6 109.4
C5 C4 H6 109.4
H7 C4 H6 108.0
C4 C5 C6 111.1(2)
C4 C5 H4 109.4
C6 C5 H4 109.4
C4 C5 H5 109.4
C6 C5 H5 109.4
H4 C5 H5 108.0
C5 C6 C1 111.3(2)
C5 C6 H2 109.4
C1 C6 H2 109.4
C5 C6 H3 109.4
C1 C6 H3 109.4
H2 C6 H3 108.0
C12 C7 C8 108.8(2)
C12 C7 P1 112.12(17)
C8 C7 P1 119.14(16)
C12 C7 H12 105.2
C8 C7 H12 105.2
P1 C7 H12 105.2
C9 C8 C7 111.0(2)
C9 C8 H22 109.4
C7 C8 H22 109.4
C9 C8 H21 109.4
C7 C8 H21 109.4
H22 C8 H21 108.0
C10 C9 C8 113.0(2)
C10 C9 H19 109.0
C8 C9 H19 109.0
C10 C9 H20 109.0
C8 C9 H20 109.0
H19 C9 H20 107.8
C9 C10 C11 111.0(2)
C9 C10 H18 109.4
C11 C10 H18 109.4
C9 C10 H17 109.4
C11 C10 H17 109.4
H18 C10 H17 108.0
C10 C11 C12 110.4(2)
C10 C11 H15 109.6
C12 C11 H15 109.6
C10 C11 H16 109.6
C12 C11 H16 109.6
H15 C11 H16 108.1
C11 C12 C7 111.4(2)
C11 C12 H14 109.3
C7 C12 H14 109.3
C11 C12 H13 109.3
C7 C12 H13 109.3
H14 C12 H13 108.0
C14 C13 C18 114.2(3)
C14 C13 P1 120.4(2)
C18 C13 P1 114.52(18)
C14 C13 H28 101.1
C18 C13 H28 101.1
P1 C13 H28 101.1
C13 C14 C15 108.5(3)
C13 C14 H30 110.0
C15 C14 H30 110.0
C13 C14 H31 110.0
C15 C14 H31 110.0
H30 C14 H31 108.4
C16 C15 C14 112.7(3)
C16 C15 H29 109.1
C14 C15 H29 109.1
C16 C15 H27 109.1
C14 C15 H27 109.1
H29 C15 H27 107.8
C17 C16 C15 112.7(3)
C17 C16 H16A 109.1
C15 C16 H16A 109.1
C17 C16 H16B 109.1
C15 C16 H16B 109.1
H16A C16 H16B 107.8
C16 C17 C18 119.2(4)
C16 C17 H17A 107.5
C18 C17 H17A 107.5
C16 C17 H17B 107.5
C18 C17 H17B 107.5
H17A C17 H17B 107.0
C17 C18 C13 112.3(3)
C17 C18 H23 109.1
C13 C18 H23 109.1
C17 C18 H24 109.1
C13 C18 H24 109.1
H23 C18 H24 107.9
N1 C19 C21 100.45(18)
N1 C19 Ru1 134.99(16)
C21 C19 Ru1 124.34(16)
N3 C20 H33 109.5
N3 C20 H34 109.5
H33 C20 H34 109.5
N3 C20 H32 109.5
H33 C20 H32 109.5
H34 C20 H32 109.5
N3 C21 C19 108.0(2)
N3 C21 C22 127.2(2)
C19 C21 C22 124.8(2)
C23 C22 C27 117.2(2)
C23 C22 C21 117.3(2)
C27 C22 C21 125.4(2)
C24 C23 C22 121.3(2)
C24 C23 H39 119.3
C22 C23 H39 119.3
C25 C24 C23 120.2(2)
C25 C24 H35 119.9
C23 C24 H35 119.9
C24 C25 C26 119.3(2)
C24 C25 H36 120.3
C26 C25 H36 120.3
C25 C26 C27 121.5(2)
C25 C26 H37 119.2
C27 C26 H37 119.2
C26 C27 C22 120.4(2)
C26 C27 H38 119.8
C22 C27 H38 119.8
N1 C28 C29 116.10(19)
N1 C28 H45 108.3
C29 C28 H45 108.3
N1 C28 H46 108.3
C29 C28 H46 108.3
H45 C28 H46 107.4
C30 C29 C34 119.0(2)
C30 C29 C28 123.7(2)
C34 C29 C28 117.3(2)
C29 C30 C31 119.9(3)
C29 C30 H44 120.0
C31 C30 H44 120.0
C32 C31 C30 120.4(3)
C32 C31 H43 119.8
C30 C31 H43 119.8
C31 C32 C33 119.5(3)
C31 C32 H42 120.3
C33 C32 H42 120.3
C34 C33 C32 119.9(3)
C34 C33 H41 120.0
C32 C33 H41 120.0
C33 C34 C29 121.2(3)
C33 C34 H40 119.4
C29 C34 H40 119.4
C36 C35 C40 110.03(19)
C36 C35 P2 112.35(17)
C40 C35 P2 112.68(17)
C36 C35 H47 107.1
C40 C35 H47 107.1
P2 C35 H47 107.1
C35 C36 C37 111.8(2)
C35 C36 H57 109.2
C37 C36 H57 109.2
C35 C36 H56 109.2
C37 C36 H56 109.2
H57 C36 H56 107.9
C38 C37 C36 110.2(2)
C38 C37 H54 109.6
C36 C37 H54 109.6
C38 C37 H55 109.6
C36 C37 H55 109.6
H54 C37 H55 108.1
C39 C38 C37 110.0(2)
C39 C38 H53 109.7
C37 C38 H53 109.7
C39 C38 H52 109.7
C37 C38 H52 109.7
H53 C38 H52 108.2
C38 C39 C40 110.8(2)
C38 C39 H50 109.5
C40 C39 H50 109.5
C38 C39 H51 109.5
C40 C39 H51 109.5
H50 C39 H51 108.1
C39 C40 C35 111.1(2)
C39 C40 H48 109.4
C35 C40 H48 109.4
C39 C40 H49 109.4
C35 C40 H49 109.4
H48 C40 H49 108.0
C46 C41 C42 108.80(19)
C46 C41 P2 120.03(17)
C42 C41 P2 111.25(15)
C46 C41 H68 105.2
C42 C41 H68 105.2
P2 C41 H68 105.2
C43 C42 C41 111.16(19)
C43 C42 H66 109.4
C41 C42 H66 109.4
C43 C42 H67 109.4
C41 C42 H67 109.4
H66 C42 H67 108.0
C44 C43 C42 110.4(2)
C44 C43 H65 109.6
C42 C43 H65 109.6
C44 C43 H64 109.6
C42 C43 H64 109.6
H65 C43 H64 108.1
C43 C44 C45 111.2(2)
C43 C44 H63 109.4
C45 C44 H63 109.4
C43 C44 H62 109.4
C45 C44 H62 109.4
H63 C44 H62 108.0
C46 C45 C44 112.3(2)
C46 C45 H60 109.1
C44 C45 H60 109.1
C46 C45 H61 109.1
C44 C45 H61 109.1
H60 C45 H61 107.9
C45 C46 C41 110.6(2)
C45 C46 H59 109.5
C41 C46 H59 109.5
C45 C46 H58 109.5
C41 C46 H58 109.5
H59 C46 H58 108.1
C52 C47 C48 110.29(19)
C52 C47 P2 113.75(16)
C48 C47 P2 117.66(17)
C52 C47 H79 104.5
C48 C47 H79 104.5
P2 C47 H79 104.5
C49 C48 C47 110.9(2)
C49 C48 H78 109.5
C47 C48 H78 109.5
C49 C48 H77 109.5
C47 C48 H77 109.5
H78 C48 H77 108.1
C50 C49 C48 111.4(2)
C50 C49 H70 109.4
C48 C49 H70 109.4
C50 C49 H69 109.4
C48 C49 H69 109.4
H70 C49 H69 108.0
C49 C50 C51 111.1(2)
C49 C50 H71 109.4
C51 C50 H71 109.4
C49 C50 H72 109.4
C51 C50 H72 109.4
H71 C50 H72 108.0
C50 C51 C52 111.3(2)
C50 C51 H74 109.4
C52 C51 H74 109.4
C50 C51 H73 109.4
C52 C51 H73 109.4
H74 C51 H73 108.0
C47 C52 C51 110.8(2)
C47 C52 H76 109.5
C51 C52 H76 109.5
C47 C52 H75 109.5
C51 C52 H75 109.5
H76 C52 H75 108.1

loop_
_geom_bond_atom_site_label_1
_geom_bond_atom_site_label_2
_geom_bond_distance
Ru1 C19 1.987(2)
Ru1 P1 2.3700(6)
Ru1 P2 2.3743(6)
Ru1 Cl1 2.4896(6)
Ru1 H100 1.55(2)
P1 C1 1.866(2)
P1 C7 1.877(2)
P1 C13 1.878(2)
P2 C41 1.872(2)
P2 C47 1.873(2)
P2 C35 1.873(2)
N1 N2 1.351(3)
N1 C19 1.388(3)
N1 C28 1.456(3)
N2 N3 1.320(3)
N3 C21 1.360(3)
N3 C20 1.469(3)
C1 C2 1.529(3)
C1 C6 1.535(3)
C1 H1 1.0000
C2 C3 1.531(4)
C2 H11 0.9900
C2 H10 0.9900
C3 C4 1.512(4)
C3 H9 0.9900
C3 H8 0.9900
C4 C5 1.528(4)
C4 H7 0.9900
C4 H6 0.9900
C5 C6 1.534(3)
C5 H4 0.9900
C5 H5 0.9900
C6 H2 0.9900
C6 H3 0.9900
C7 C12 1.535(3)
C7 C8 1.544(3)
C7 H12 1.0000
C8 C9 1.530(3)
C8 H22 0.9900
C8 H21 0.9900
C9 C10 1.522(4)
C9 H19 0.9900
C9 H20 0.9900
C10 C11 1.524(4)
C10 H18 0.9900
C10 H17 0.9900
C11 C12 1.531(4)
C11 H15 0.9900
C11 H16 0.9900
C12 H14 0.9900
C12 H13 0.9900
C13 C14 1.479(4)
C13 C18 1.521(4)
C13 H28 1.0000
C14 C15 1.586(5)
C14 H30 0.9900
C14 H31 0.9900
C15 C16 1.487(5)
C15 H29 0.9900
C15 H27 0.9900
C16 C17 1.417(5)
C16 H16A 0.9900
C16 H16B 0.9900
C17 C18 1.503(5)
C17 H17A 0.9900
C17 H17B 0.9900
C18 H23 0.9900
C18 H24 0.9900
C19 C21 1.417(3)
C20 H33 0.9800
C20 H34 0.9800
C20 H32 0.9800
C21 C22 1.467(3)
C22 C23 1.403(3)
C22 C27 1.408(3)
C23 C24 1.396(3)
C23 H39 0.9500
C24 C25 1.375(4)
C24 H35 0.9500
C25 C26 1.377(4)
C25 H36 0.9500
C26 C27 1.383(4)
C26 H37 0.9500
C27 H38 0.9500
C28 C29 1.519(3)
C28 H45 0.9900
C28 H46 0.9900
C29 C30 1.384(3)
C29 C34 1.389(4)
C30 C31 1.398(4)
C30 H44 0.9500
C31 C32 1.384(4)
C31 H43 0.9500
C32 C33 1.386(4)
C32 H42 0.9500
C33 C34 1.380(4)
C33 H41 0.9500
C34 H40 0.9500
C35 C36 1.529(3)
C35 C40 1.542(3)
C35 H47 1.0000
C36 C37 1.534(3)
C36 H57 0.9900
C36 H56 0.9900
C37 C38 1.530(4)
C37 H54 0.9900
C37 H55 0.9900
C38 C39 1.516(4)
C38 H53 0.9900
C38 H52 0.9900
C39 C40 1.527(4)
C39 H50 0.9900
C39 H51 0.9900
C40 H48 0.9900
C40 H49 0.9900
C41 C46 1.537(3)
C41 C42 1.539(3)
C41 H68 1.0000
C42 C43 1.530(3)
C42 H66 0.9900
C42 H67 0.9900
C43 C44 1.518(4)
C43 H65 0.9900
C43 H64 0.9900
C44 C45 1.531(4)
C44 H63 0.9900
C44 H62 0.9900
C45 C46 1.528(3)
C45 H60 0.9900
C45 H61 0.9900
C46 H59 0.9900
C46 H58 0.9900
C47 C52 1.527(3)
C47 C48 1.539(3)
C47 H79 1.0000
C48 C49 1.535(4)
C48 H78 0.9900
C48 H77 0.9900
C49 C50 1.519(4)
C49 H70 0.9900
C49 H69 0.9900
C50 C51 1.524(4)
C50 H71 0.9900
C50 H72 0.9900
C51 C52 1.533(3)
C51 H74 0.9900
C51 H73 0.9900
C52 H76 0.9900
C52 H75 0.9900

loop_
_geom_torsion_atom_site_label_1
_geom_torsion_atom_site_label_2
_geom_torsion_atom_site_label_3
_geom_torsion_atom_site_label_4
_geom_torsion
C19 Ru1 P1 C1 112.46(10)
P2 Ru1 P1 C1 -13.80(13)
Cl1 Ru1 P1 C1 -75.93(8)
C19 Ru1 P1 C7 -5.49(11)
P2 Ru1 P1 C7 -131.76(11)
Cl1 Ru1 P1 C7 166.11(9)
C19 Ru1 P1 C13 -131.51(12)
P2 Ru1 P1 C13 102.23(13)
Cl1 Ru1 P1 C13 40.10(11)
C19 Ru1 P2 C41 11.30(11)
P1 Ru1 P2 C41 137.51(11)
Cl1 Ru1 P2 C41 -160.43(8)
C19 Ru1 P2 C47 138.29(10)
P1 Ru1 P2 C47 -95.50(11)
Cl1 Ru1 P2 C47 -33.45(8)
C19 Ru1 P2 C35 -107.07(10)
P1 Ru1 P2 C35 19.14(13)
Cl1 Ru1 P2 C35 81.20(8)
C19 N1 N2 N3 2.3(3)
C28 N1 N2 N3 176.79(19)
N1 N2 N3 C21 -0.6(3)
N1 N2 N3 C20 -175.6(2)
C7 P1 C1 C2 -172.38(18)
C13 P1 C1 C2 -63.2(2)
Ru1 P1 C1 C2 61.49(19)
C7 P1 C1 C6 62.53(19)
C13 P1 C1 C6 171.74(19)
Ru1 P1 C1 C6 -63.60(19)
C6 C1 C2 C3 -59.0(3)
P1 C1 C2 C3 173.22(18)
C1 C2 C3 C4 58.2(3)
C2 C3 C4 C5 -54.8(3)
C3 C4 C5 C6 53.3(3)
C4 C5 C6 C1 -56.0(3)
C2 C1 C6 C5 58.6(3)
P1 C1 C6 C5 -173.77(18)
C1 P1 C7 C12 164.48(17)
C13 P1 C7 C12 59.76(19)
Ru1 P1 C7 C12 -70.92(17)
C1 P1 C7 C8 35.8(2)
C13 P1 C7 C8 -68.9(2)
Ru1 P1 C7 C8 160.37(16)
C12 C7 C8 C9 55.8(3)
P1 C7 C8 C9 -173.95(17)
C7 C8 C9 C10 -54.3(3)
C8 C9 C10 C11 53.5(3)
C9 C10 C11 C12 -54.9(3)
C10 C11 C12 C7 59.1(3)
C8 C7 C12 C11 -59.0(3)
P1 C7 C12 C11 167.05(17)
C1 P1 C13 C14 -45.4(3)
C7 P1 C13 C14 60.1(3)
Ru1 P1 C13 C14 -168.9(3)
C1 P1 C13 C18 172.5(2)
C7 P1 C13 C18 -82.0(3)
Ru1 P1 C13 C18 49.0(3)
C18 C13 C14 C15 -53.1(4)
P1 C13 C14 C15 164.7(3)
C13 C14 C15 C16 55.6(4)
C14 C15 C16 C17 -50.9(5)
C15 C16 C17 C18 44.9(7)
C16 C17 C18 C13 -41.6(7)
C14 C13 C18 C17 46.3(5)
P1 C13 C18 C17 -169.2(3)
N2 N1 C19 C21 -2.9(2)
C28 N1 C19 C21 -176.6(2)
N2 N1 C19 Ru1 171.52(17)
C28 N1 C19 Ru1 -2.2(4)
P1 Ru1 C19 N1 -75.7(2)
P2 Ru1 C19 N1 92.9(2)
Cl1 Ru1 C19 N1 -167.2(3)
P1 Ru1 C19 C21 97.60(18)
P2 Ru1 C19 C21 -93.82(18)
Cl1 Ru1 C19 C21 6.1(6)
N2 N3 C21 C19 -1.2(3)
C20 N3 C21 C19 173.0(2)
N2 N3 C21 C22 -179.2(2)
C20 N3 C21 C22 -5.0(4)
N1 C19 C21 N3 2.3(2)
Ru1 C19 C21 N3 -172.91(15)
N1 C19 C21 C22 -179.7(2)
Ru1 C19 C21 C22 5.1(3)
N3 C21 C22 C23 162.2(2)
C19 C21 C22 C23 -15.5(3)
N3 C21 C22 C27 -21.8(4)
C19 C21 C22 C27 160.6(2)
C27 C22 C23 C24 -0.8(3)
C21 C22 C23 C24 175.6(2)
C22 C23 C24 C25 0.6(4)
C23 C24 C25 C26 0.0(4)
C24 C25 C26 C27 -0.5(4)
C25 C26 C27 C22 0.4(4)
C23 C22 C27 C26 0.3(4)
C21 C22 C27 C26 -175.8(2)
N2 N1 C28 C29 74.7(3)
C19 N1 C28 C29 -111.6(2)
N1 C28 C29 C30 -15.6(3)
N1 C28 C29 C34 164.6(2)
C34 C29 C30 C31 -0.8(4)
C28 C29 C30 C31 179.5(3)
C29 C30 C31 C32 1.5(4)
C30 C31 C32 C33 -1.7(5)
C31 C32 C33 C34 1.1(4)
C32 C33 C34 C29 -0.3(4)
C30 C29 C34 C33 0.2(4)
C28 C29 C34 C33 180.0(2)
C41 P2 C35 C36 -64.41(19)
C47 P2 C35 C36 -175.40(17)
Ru1 P2 C35 C36 61.14(18)
C41 P2 C35 C40 170.61(17)
C47 P2 C35 C40 59.62(19)
Ru1 P2 C35 C40 -63.84(18)
C40 C35 C36 C37 -54.8(3)
P2 C35 C36 C37 178.77(17)
C35 C36 C37 C38 56.8(3)
C36 C37 C38 C39 -58.1(3)
C37 C38 C39 C40 59.0(3)
C38 C39 C40 C35 -57.8(3)
C36 C35 C40 C39 54.9(3)
P2 C35 C40 C39 -178.82(18)
C47 P2 C41 C46 74.1(2)
C35 P2 C41 C46 -30.9(2)
Ru1 P2 C41 C46 -155.18(17)
C47 P2 C41 C42 -54.50(19)
C35 P2 C41 C42 -159.58(16)
Ru1 P2 C41 C42 76.19(17)
C46 C41 C42 C43 59.5(3)
P2 C41 C42 C43 -166.09(17)
C41 C42 C43 C44 -58.7(3)
C42 C43 C44 C45 55.0(3)
C43 C44 C45 C46 -54.2(3)
C44 C45 C46 C41 55.6(3)
C42 C41 C46 C45 -57.3(3)
P2 C41 C46 C45 173.01(17)
C41 P2 C47 C52 85.27(18)
C35 P2 C47 C52 -167.77(16)
Ru1 P2 C47 C52 -45.55(18)
C41 P2 C47 C48 -45.9(2)
C35 P2 C47 C48 61.05(19)
Ru1 P2 C47 C48 -176.74(15)
C52 C47 C48 C49 56.3(3)
P2 C47 C48 C49 -170.91(17)
C47 C48 C49 C50 -55.9(3)
C48 C49 C50 C51 55.4(3)
C49 C50 C51 C52 -55.8(3)
C48 C47 C52 C51 -56.8(3)
P2 C47 C52 C51 168.51(17)
C50 C51 C52 C47 56.8(3)

loop_
_platon_squeeze_void_nr
_platon_squeeze_void_average_x
_platon_squeeze_void_average_y
_platon_squeeze_void_average_z
_platon_squeeze_void_volume
_platon_squeeze_void_count_electrons
_platon_squeeze_void_content
1 0.500 0.000 0.000 329 93 ' '
2 0.500 0.500 0.500 330 93 ' '
3 0.483 0.626 0.040 16 1 ' '
4 0.483 0.874 0.540 16 1 ' '
5 0.517 0.126 0.460 16 1 ' '
6 0.517 0.374 0.960 16 1 ' '
